data_7024362
loop_
_publ_author_name
'Cheung, Fung Kei Kathy'
'Clarke, Adam J.'
'Clarkson, Guy J.'
'Fox, David J.'
'Graham, Mark A.'
'Lin, Changxue'
'Crivill\'e, Adriana Lorente'
'Wills, Martin'

_publ_section_title
;
 Kinetic and structural studies on 'tethered' Ru(II) arene ketone
 reduction catalysts.
;
_journal_issue 5
_journal_name_full 'Dalton transactions (Cambridge, England : 2003)'
_journal_page_first 1395
_journal_page_last 1402
_journal_paper_doi 10.1039/b915932k
_journal_volume 39
_journal_year 2010
_chemical_absolute_configuration rmad
_chemical_formula_sum 'C31.5 H34 Cl2 N2 O2 Ru S'
_chemical_formula_weight 676.64
_chemical_name_systematic
;
?
;
_space_group_IT_number 19
_symmetry_cell_setting orthorhombic
_symmetry_space_group_name_Hall 'P 2ac 2ab'
_symmetry_space_group_name_H-M 'P 21 21 21'
_atom_sites_solution_hydrogens geom
_atom_sites_solution_primary direct
_atom_sites_solution_secondary difmap
_audit_creation_method SHELXL-97
_cell_angle_alpha 90.00
_cell_angle_beta 90.00
_cell_angle_gamma 90.00
_cell_formula_units_Z 8
_cell_length_a 13.2206(17)
_cell_length_b 17.179(2)
_cell_length_c 25.789(3)
_cell_measurement_reflns_used 2776
_cell_measurement_temperature 180(2)
_cell_measurement_theta_max 27.71
_cell_measurement_theta_min 2.20
_cell_volume 5857.1(12)
_computing_cell_refinement 'SAINT (Siemens, 1995)'
_computing_data_collection 'SMART (Siemens, 1994)'
_computing_data_reduction 'SAINT (Siemens, 1995)'
_computing_molecular_graphics 'SHELXTL (Sheldrick, 1997)'
_computing_publication_material 'SHELXTL (Sheldrick, 1997)'
_computing_structure_refinement 'SHELXL-97 (Sheldrick, 1997)'
_computing_structure_solution 'SHELXS-97 (Sheldrick, 1990)'
_diffrn_ambient_temperature 180(2)
_diffrn_detector_area_resol_mean 8.192
_diffrn_measured_fraction_theta_full 0.995
_diffrn_measured_fraction_theta_max 0.942
_diffrn_measurement_device_type 'Siemens SMART diffractometer'
_diffrn_measurement_method '\w scans'
_diffrn_radiation_monochromator graphite
_diffrn_radiation_source 'fine-focus sealed tube'
_diffrn_radiation_type MoK\a
_diffrn_radiation_wavelength 0.71073
_diffrn_reflns_av_R_equivalents 0.0570
_diffrn_reflns_av_sigmaI/netI 0.0571
_diffrn_reflns_limit_h_max 17
_diffrn_reflns_limit_h_min -17
_diffrn_reflns_limit_k_max 22
_diffrn_reflns_limit_k_min -23
_diffrn_reflns_limit_l_max 34
_diffrn_reflns_limit_l_min -34
_diffrn_reflns_number 58808
_diffrn_reflns_theta_full 27.50
_diffrn_reflns_theta_max 29.20
_diffrn_reflns_theta_min 1.42
_diffrn_standards_decay_% nil
_exptl_absorpt_coefficient_mu 0.822
_exptl_absorpt_correction_T_max 0.8662
_exptl_absorpt_correction_T_min 0.7346
_exptl_absorpt_correction_type multi-scan
_exptl_absorpt_process_details 'SADABS (Sheldrick, 1996)'
_exptl_crystal_colour orange
_exptl_crystal_density_diffrn 1.535
_exptl_crystal_density_method 'not measured'
_exptl_crystal_description block
_exptl_crystal_F_000 2776
_exptl_crystal_size_max 0.40
_exptl_crystal_size_mid 0.22
_exptl_crystal_size_min 0.18
_refine_diff_density_max 1.078
_refine_diff_density_min -1.007
_refine_diff_density_rms 0.102
_refine_ls_abs_structure_details 'Flack H D (1983), Acta Cryst. A39, 876-881, 8164 Friedel Pairs'
_refine_ls_abs_structure_Flack 0.02(3)
_refine_ls_extinction_method none
_refine_ls_goodness_of_fit_ref 1.042
_refine_ls_hydrogen_treatment mixed
_refine_ls_matrix_type full
_refine_ls_number_parameters 722
_refine_ls_number_reflns 14480
_refine_ls_number_restraints 3
_refine_ls_restrained_S_all 1.043
_refine_ls_R_factor_all 0.0714
_refine_ls_R_factor_gt 0.0513
_refine_ls_shift/su_max 0.001
_refine_ls_shift/su_mean 0.000
_refine_ls_structure_factor_coef Fsqd
_refine_ls_weighting_details 'calc w=1/[\s^2^(Fo^2^)+(0.0668P)^2^+2.5821P] where P=(Fo^2^+2Fc^2^)/3'
_refine_ls_weighting_scheme calc
_refine_ls_wR_factor_gt 0.1150
_refine_ls_wR_factor_ref 0.1231
_reflns_number_gt 11570
_reflns_number_total 14480
_reflns_threshold_expression >2sigma(I)
_cod_data_source_file b915932k.txt
_cod_data_source_block kc1
_cod_original_cell_volume 5857.2(13)
_cod_original_sg_symbol_H-M P2(1)2(1)2(1)
_cod_original_formula_sum 'C31.50 H34 Cl2 N2 O2 Ru S'
_cod_database_code 7024362

loop_
_symmetry_equiv_pos_as_xyz
'x, y, z'
'-x+1/2, -y, z+1/2'
'-x, y+1/2, -z+1/2'
'x+1/2, -y+1/2, -z'

loop_
_atom_site_label
_atom_site_type_symbol
_atom_site_fract_x
_atom_site_fract_y
_atom_site_fract_z
_atom_site_U_iso_or_equiv
_atom_site_adp_type
_atom_site_occupancy
_atom_site_symmetry_multiplicity
_atom_site_calc_flag
_atom_site_refinement_flags
Ru1 Ru 0.01140(3) 0.83631(2) 0.985170(13) 0.02643(9) Uani 1 1 d .
Cl1 Cl 0.18497(9) 0.87633(8) 1.00359(5) 0.0409(3) Uani 1 1 d .
C101 C -0.1723(5) 0.5018(3) 1.2213(2) 0.0535(16) Uani 1 1 d .
H10A H -0.2436 0.5167 1.2241 0.080 Uiso 1 1 calc R
H10B H -0.1412 0.5025 1.2558 0.080 Uiso 1 1 calc R
H10C H -0.1673 0.4494 1.2066 0.080 Uiso 1 1 calc R
C102 C -0.1177(5) 0.5589(3) 1.1864(2) 0.0416(13) Uani 1 1 d .
C103 C -0.0185(5) 0.5823(3) 1.1998(2) 0.0538(16) Uani 1 1 d .
H10D H 0.0121 0.5623 1.2303 0.065 Uiso 1 1 calc R
C104 C 0.0342(5) 0.6338(3) 1.1690(2) 0.0503(15) Uani 1 1 d .
H10E H 0.0999 0.6505 1.1789 0.060 Uiso 1 1 calc R
C105 C -0.0091(4) 0.6614(3) 1.12334(17) 0.0356(10) Uani 1 1 d .
C106 C -0.1053(4) 0.6399(3) 1.1102(2) 0.0378(12) Uani 1 1 d .
H10F H -0.1353 0.6597 1.0795 0.045 Uiso 1 1 calc R
C107 C -0.1595(4) 0.5891(3) 1.1419(2) 0.0396(12) Uani 1 1 d .
H10G H -0.2266 0.5751 1.1326 0.048 Uiso 1 1 calc R
S108 S 0.06759(10) 0.71937(7) 1.08083(5) 0.0345(3) Uani 1 1 d .
O18A O 0.1568(3) 0.7395(2) 1.11007(14) 0.0413(8) Uani 1 1 d .
O18B O 0.0817(3) 0.6695(2) 1.03629(13) 0.0465(9) Uani 1 1 d .
N109 N 0.0034(3) 0.7948(2) 1.06345(14) 0.0291(8) Uani 1 1 d .
C110 C 0.0087(4) 0.8598(2) 1.10199(16) 0.0274(9) Uani 1 1 d .
H11A H 0.0799 0.8793 1.1034 0.033 Uiso 1 1 calc R
C111 C -0.0587(3) 0.9243(2) 1.08008(17) 0.0259(9) Uani 1 1 d .
H11B H -0.1290 0.9032 1.0781 0.031 Uiso 1 1 calc R
N112 N -0.0254(3) 0.9414(2) 1.02625(14) 0.0260(8) Uani 1 1 d D
H112 H 0.032(2) 0.963(3) 1.026(2) 0.039 Uiso 1 1 d D
C113 C -0.0922(4) 0.9978(3) 1.00044(18) 0.0321(10) Uani 1 1 d .
H11C H -0.0569 1.0187 0.9696 0.038 Uiso 1 1 calc R
H11D H -0.1046 1.0418 1.0244 0.038 Uiso 1 1 calc R
C114 C -0.1939(4) 0.9645(3) 0.9834(2) 0.0380(11) Uani 1 1 d .
H11E H -0.2181 0.9278 1.0103 0.046 Uiso 1 1 calc R
H11F H -0.2436 1.0074 0.9811 0.046 Uiso 1 1 calc R
C115 C -0.1904(4) 0.9226(3) 0.9320(2) 0.0419(12) Uani 1 1 d .
H11G H -0.1767 0.9610 0.9043 0.050 Uiso 1 1 calc R
H11H H -0.2576 0.8994 0.9251 0.050 Uiso 1 1 calc R
C116 C -0.1104(4) 0.8586(3) 0.92963(19) 0.0337(11) Uani 1 1 d .
C117 C -0.0159(4) 0.8745(3) 0.90566(18) 0.0388(12) Uani 1 1 d .
H11I H -0.0048 0.9232 0.8891 0.047 Uiso 1 1 calc R
C118 C 0.0600(4) 0.8191(3) 0.90642(19) 0.0424(13) Uani 1 1 d .
H11J H 0.1240 0.8319 0.8919 0.051 Uiso 1 1 calc R
C119 C 0.0463(4) 0.7433(3) 0.92810(19) 0.0388(12) Uani 1 1 d .
C120 C -0.0473(4) 0.7282(3) 0.95110(18) 0.0361(11) Uani 1 1 d .
H12I H -0.0589 0.6785 0.9661 0.043 Uiso 1 1 calc R
C121 C -0.1264(4) 0.7851(3) 0.95285(18) 0.0325(10) Uani 1 1 d .
H12J H -0.1888 0.7735 0.9694 0.039 Uiso 1 1 calc R
C122 C 0.1325(5) 0.6861(4) 0.9263(2) 0.0520(16) Uani 1 1 d .
H12A H 0.1443 0.6700 0.8904 0.078 Uiso 1 1 calc R
H12B H 0.1155 0.6403 0.9473 0.078 Uiso 1 1 calc R
H12C H 0.1937 0.7106 0.9401 0.078 Uiso 1 1 calc R
C123 C -0.0619(4) 0.9963(3) 1.11457(17) 0.0280(10) Uani 1 1 d .
C124 C 0.0196(4) 1.0482(3) 1.11555(19) 0.0385(11) Uani 1 1 d .
H12D H 0.0789 1.0370 1.0961 0.046 Uiso 1 1 calc R
C125 C 0.0143(5) 1.1163(3) 1.1450(2) 0.0446(13) Uani 1 1 d .
H12E H 0.0692 1.1521 1.1449 0.054 Uiso 1 1 calc R
C126 C -0.0698(5) 1.1314(3) 1.1739(2) 0.0509(15) Uani 1 1 d .
H12F H -0.0729 1.1773 1.1944 0.061 Uiso 1 1 calc R
C127 C -0.1510(5) 1.0800(4) 1.1736(2) 0.0511(15) Uani 1 1 d .
H12G H -0.2094 1.0905 1.1939 0.061 Uiso 1 1 calc R
C128 C -0.1458(4) 1.0130(3) 1.1434(2) 0.0406(12) Uani 1 1 d .
H12H H -0.2017 0.9783 1.1427 0.049 Uiso 1 1 calc R
C129 C -0.0244(4) 0.8384(3) 1.15644(16) 0.0309(9) Uani 1 1 d .
C130 C 0.0417(4) 0.8465(3) 1.19794(19) 0.0408(12) Uani 1 1 d .
H13A H 0.1086 0.8645 1.1922 0.049 Uiso 1 1 calc R
C131 C 0.0099(5) 0.8280(3) 1.24846(19) 0.0509(14) Uani 1 1 d .
H13B H 0.0561 0.8331 1.2765 0.061 Uiso 1 1 calc R
C132 C -0.0849(5) 0.8032(3) 1.2576(2) 0.0527(16) Uani 1 1 d .
H13C H -0.1053 0.7901 1.2918 0.063 Uiso 1 1 calc R
C133 C -0.1531(5) 0.7968(3) 1.2166(2) 0.0506(15) Uani 1 1 d .
H13D H -0.2211 0.7815 1.2230 0.061 Uiso 1 1 calc R
C134 C -0.1216(4) 0.8128(3) 1.1668(2) 0.0385(12) Uani 1 1 d .
H13E H -0.1677 0.8062 1.1389 0.046 Uiso 1 1 calc R
Ru2 Ru 0.31460(2) 1.16874(2) 0.978950(13) 0.02548(9) Uani 1 1 d .
Cl2 Cl 0.14296(8) 1.12622(7) 0.99957(5) 0.0349(3) Uani 1 1 d .
C201 C 0.5458(6) 1.4831(4) 1.2031(3) 0.071(2) Uani 1 1 d .
H20A H 0.5085 1.5234 1.2220 0.107 Uiso 1 1 calc R
H20B H 0.5945 1.5076 1.1796 0.107 Uiso 1 1 calc R
H20C H 0.5819 1.4498 1.2279 0.107 Uiso 1 1 calc R
C202 C 0.4737(5) 1.4350(3) 1.1726(2) 0.0470(15) Uani 1 1 d .
C203 C 0.3780(5) 1.4151(4) 1.1919(2) 0.0495(15) Uani 1 1 d .
H20D H 0.3572 1.4342 1.2248 0.059 Uiso 1 1 calc R
C204 C 0.3132(5) 1.3677(3) 1.1635(2) 0.0429(12) Uani 1 1 d .
H20E H 0.2485 1.3543 1.1769 0.052 Uiso 1 1 calc R
C205 C 0.3438(4) 1.3399(3) 1.11538(17) 0.0325(10) Uani 1 1 d .
C206 C 0.4379(4) 1.3589(3) 1.09612(19) 0.0349(11) Uani 1 1 d .
H20F H 0.4584 1.3392 1.0633 0.042 Uiso 1 1 calc R
C207 C 0.5031(4) 1.4066(3) 1.1243(2) 0.0407(12) Uani 1 1 d .
H20G H 0.5675 1.4197 1.1105 0.049 Uiso 1 1 calc R
S208 S 0.25896(9) 1.28183(7) 1.07768(4) 0.0290(2) Uani 1 1 d .
O28A O 0.1774(3) 1.26052(18) 1.11220(13) 0.0365(8) Uani 1 1 d .
O28B O 0.2337(3) 1.3300(2) 1.03395(13) 0.0406(8) Uani 1 1 d .
N209 N 0.3227(3) 1.2081(2) 1.05768(14) 0.0290(8) Uani 1 1 d .
C210 C 0.3257(4) 1.1421(2) 1.09511(17) 0.0289(10) Uani 1 1 d .
H21A H 0.2561 1.1198 1.0981 0.035 Uiso 1 1 calc R
C211 C 0.3947(3) 1.0809(3) 1.07059(17) 0.0287(10) Uani 1 1 d .
H21B H 0.4626 1.1055 1.0658 0.034 Uiso 1 1 calc R
N212 N 0.3551(3) 1.0628(2) 1.01834(16) 0.0276(8) Uani 1 1 d D
H212 H 0.297(2) 1.044(3) 1.021(2) 0.041 Uiso 1 1 d D
C213 C 0.4189(4) 1.0046(3) 0.98950(19) 0.0325(10) Uani 1 1 d .
H21C H 0.3799 0.9848 0.9595 0.039 Uiso 1 1 calc R
H21D H 0.4331 0.9600 1.0127 0.039 Uiso 1 1 calc R
C214 C 0.5188(4) 1.0373(3) 0.97005(19) 0.0363(11) Uani 1 1 d .
H21E H 0.5670 0.9939 0.9651 0.044 Uiso 1 1 calc R
H21F H 0.5472 1.0723 0.9969 0.044 Uiso 1 1 calc R
C215 C 0.5097(4) 1.0823(3) 0.9193(2) 0.0415(12) Uani 1 1 d .
H21G H 0.5765 1.1047 0.9106 0.050 Uiso 1 1 calc R
H21H H 0.4913 1.0454 0.8913 0.050 Uiso 1 1 calc R
C216 C 0.4330(4) 1.1467(3) 0.92038(18) 0.0333(11) Uani 1 1 d .
C217 C 0.3363(4) 1.1354(3) 0.89765(18) 0.0372(12) Uani 1 1 d .
H21I H 0.3217 1.0880 0.8801 0.045 Uiso 1 1 calc R
C218 C 0.2624(4) 1.1934(3) 0.90086(19) 0.0361(12) Uani 1 1 d .
H21J H 0.1973 1.1836 0.8866 0.043 Uiso 1 1 calc R
C219 C 0.2816(4) 1.2671(3) 0.92497(19) 0.0351(11) Uani 1 1 d .
C220 C 0.3762(4) 1.2773(3) 0.94789(19) 0.0343(11) Uani 1 1 d .
H22I H 0.3902 1.3247 0.9655 0.041 Uiso 1 1 calc R
C221 C 0.4530(4) 1.2187(3) 0.94582(19) 0.0326(10) Uani 1 1 d .
H22J H 0.5171 1.2278 0.9614 0.039 Uiso 1 1 calc R
C222 C 0.1996(4) 1.3284(3) 0.9247(2) 0.0435(12) Uani 1 1 d .
H22A H 0.1808 1.3405 0.8889 0.065 Uiso 1 1 calc R
H22B H 0.2245 1.3756 0.9418 0.065 Uiso 1 1 calc R
H22C H 0.1402 1.3087 0.9434 0.065 Uiso 1 1 calc R
C223 C 0.4095(4) 1.0101(3) 1.10486(18) 0.0307(10) Uani 1 1 d .
C224 C 0.3321(4) 0.9566(3) 1.1121(2) 0.0409(12) Uani 1 1 d .
H22D H 0.2697 0.9626 1.0943 0.049 Uiso 1 1 calc R
C225 C 0.3465(5) 0.8942(3) 1.1457(2) 0.0544(16) Uani 1 1 d .
H22E H 0.2928 0.8583 1.1512 0.065 Uiso 1 1 calc R
C226 C 0.4358(6) 0.8837(4) 1.1705(2) 0.0555(17) Uani 1 1 d .
H22F H 0.4450 0.8401 1.1927 0.067 Uiso 1 1 calc R
C227 C 0.5121(6) 0.9356(4) 1.1635(2) 0.0556(17) Uani 1 1 d .
H22G H 0.5744 0.9285 1.1812 0.067 Uiso 1 1 calc R
C228 C 0.4997(4) 0.9992(3) 1.13080(19) 0.0417(12) Uani 1 1 d .
H22H H 0.5534 1.0353 1.1263 0.050 Uiso 1 1 calc R
C229 C 0.3626(4) 1.1632(3) 1.14922(17) 0.0341(10) Uani 1 1 d .
C230 C 0.3031(4) 1.1459(3) 1.19230(19) 0.0406(12) Uani 1 1 d .
H23A H 0.2383 1.1229 1.1877 0.049 Uiso 1 1 calc R
C231 C 0.3378(5) 1.1621(3) 1.2417(2) 0.0511(15) Uani 1 1 d .
H23B H 0.2979 1.1487 1.2710 0.061 Uiso 1 1 calc R
C232 C 0.4287(6) 1.1970(3) 1.2484(2) 0.0552(16) Uani 1 1 d .
H23C H 0.4509 1.2102 1.2823 0.066 Uiso 1 1 calc R
C233 C 0.4899(5) 1.2138(3) 1.2058(2) 0.0515(15) Uani 1 1 d .
H23D H 0.5542 1.2374 1.2108 0.062 Uiso 1 1 calc R
C234 C 0.4572(4) 1.1963(3) 1.1568(2) 0.0385(12) Uani 1 1 d .
H23E H 0.4995 1.2069 1.1279 0.046 Uiso 1 1 calc R
C01 C 0.3084(6) 0.7006(4) 1.1982(3) 0.088(3) Uani 1 1 d D
H01B H 0.2672 0.7113 1.1669 0.105 Uiso 1 1 calc R
H01A H 0.3778 0.7197 1.1913 0.105 Uiso 1 1 calc R
Cl3 Cl 0.25728(17) 0.75268(15) 1.25122(10) 0.0994(8) Uani 1 1 d D
Cl4 Cl 0.3125(2) 0.60149(16) 1.20832(9) 0.1022(7) Uani 1 1 d D

loop_
_atom_site_aniso_label
_atom_site_aniso_U_11
_atom_site_aniso_U_22
_atom_site_aniso_U_33
_atom_site_aniso_U_23
_atom_site_aniso_U_13
_atom_site_aniso_U_12
Ru1 0.02920(17) 0.02417(17) 0.02593(17) -0.00277(16) 0.00086(14) -0.00275(15)
Cl1 0.0301(6) 0.0487(7) 0.0440(7) -0.0114(5) 0.0012(5) -0.0043(5)
C101 0.076(5) 0.035(3) 0.049(3) 0.003(2) 0.011(3) 0.002(3)
C102 0.063(4) 0.021(2) 0.041(3) 0.000(2) 0.006(3) 0.001(2)
C103 0.080(4) 0.040(3) 0.042(3) 0.010(2) -0.013(3) -0.005(3)
C104 0.061(4) 0.042(3) 0.047(3) 0.013(2) -0.018(3) -0.010(3)
C105 0.054(3) 0.017(2) 0.036(2) -0.0023(19) 0.001(2) 0.003(2)
C106 0.053(3) 0.024(2) 0.037(3) -0.003(2) -0.008(2) 0.008(2)
C107 0.050(3) 0.025(2) 0.044(3) -0.002(2) -0.001(2) 0.001(2)
S108 0.0438(7) 0.0248(6) 0.0350(6) -0.0012(5) -0.0007(5) 0.0078(5)
O18A 0.040(2) 0.0328(19) 0.051(2) 0.0031(16) 0.0002(17) 0.0103(16)
O18B 0.066(2) 0.0312(18) 0.0427(19) -0.0036(17) 0.0004(17) 0.014(2)
N109 0.037(2) 0.0216(19) 0.0282(19) -0.0036(14) -0.0009(17) 0.0076(17)
C110 0.032(2) 0.019(2) 0.031(2) -0.0018(16) 0.0029(19) -0.0036(18)
C111 0.027(2) 0.020(2) 0.031(2) -0.0011(17) 0.0011(19) 0.0003(17)
N112 0.0312(19) 0.0208(18) 0.0261(18) -0.0014(14) 0.0000(16) -0.0034(15)
C113 0.044(3) 0.026(2) 0.027(2) 0.0022(18) -0.0033(19) 0.000(2)
C114 0.039(3) 0.032(2) 0.043(3) 0.007(2) 0.001(2) 0.006(2)
C115 0.044(3) 0.034(3) 0.048(3) 0.005(2) -0.015(3) 0.000(2)
C116 0.042(3) 0.028(2) 0.031(2) -0.0066(19) -0.011(2) -0.008(2)
C117 0.048(3) 0.042(3) 0.026(2) 0.001(2) -0.003(2) -0.011(3)
C118 0.041(3) 0.056(4) 0.030(3) -0.008(2) 0.005(2) -0.007(3)
C119 0.051(3) 0.034(3) 0.031(3) -0.008(2) 0.002(2) 0.000(2)
C120 0.049(3) 0.031(3) 0.029(2) -0.008(2) -0.009(2) -0.005(2)
C121 0.038(3) 0.026(2) 0.034(3) 0.000(2) -0.009(2) -0.004(2)
C122 0.053(3) 0.054(4) 0.049(3) -0.025(3) 0.002(3) 0.013(3)
C123 0.035(2) 0.022(2) 0.027(2) 0.0011(18) 0.0012(19) 0.0033(19)
C124 0.046(3) 0.032(3) 0.037(3) -0.005(2) 0.002(2) -0.001(2)
C125 0.057(3) 0.031(3) 0.045(3) -0.002(2) -0.013(3) -0.004(3)
C126 0.093(5) 0.021(3) 0.038(3) -0.009(2) -0.009(3) 0.010(3)
C127 0.064(4) 0.046(3) 0.044(3) -0.013(3) 0.007(3) 0.020(3)
C128 0.048(3) 0.035(3) 0.038(3) -0.002(2) 0.010(2) 0.002(2)
C129 0.044(3) 0.017(2) 0.032(2) -0.0045(19) 0.0035(19) 0.003(2)
C130 0.055(3) 0.032(3) 0.036(3) -0.001(2) 0.005(2) 0.002(2)
C131 0.078(4) 0.044(3) 0.031(2) 0.004(2) -0.002(3) 0.007(3)
C132 0.081(5) 0.038(3) 0.039(3) 0.009(2) 0.024(3) 0.010(3)
C133 0.061(4) 0.031(3) 0.060(4) 0.008(3) 0.025(3) -0.003(3)
C134 0.048(3) 0.027(3) 0.041(3) 0.002(2) 0.009(2) -0.003(2)
Ru2 0.02816(17) 0.02155(16) 0.02673(17) -0.00060(16) -0.00003(14) -0.00278(15)
Cl2 0.0286(5) 0.0390(6) 0.0371(6) 0.0043(5) -0.0004(5) -0.0046(5)
C201 0.089(5) 0.077(5) 0.048(4) 0.006(3) -0.019(3) -0.037(4)
C202 0.071(4) 0.031(3) 0.039(3) 0.007(2) -0.015(3) -0.015(3)
C203 0.069(4) 0.046(3) 0.034(3) -0.007(2) 0.002(3) -0.007(3)
C204 0.055(3) 0.035(3) 0.039(3) -0.006(2) 0.007(3) -0.012(3)
C205 0.047(3) 0.016(2) 0.035(2) 0.0003(19) -0.002(2) 0.000(2)
C206 0.045(3) 0.025(2) 0.035(3) 0.0039(19) -0.003(2) 0.003(2)
C207 0.042(3) 0.030(3) 0.050(3) 0.014(2) -0.005(3) -0.004(2)
S208 0.0356(6) 0.0204(5) 0.0310(6) -0.0024(4) -0.0017(5) 0.0044(5)
O28A 0.0379(19) 0.0276(17) 0.0441(19) -0.0054(14) 0.0019(16) 0.0037(15)
O28B 0.056(2) 0.0314(18) 0.0342(17) 0.0030(16) -0.0013(15) 0.0113(18)
N209 0.035(2) 0.0226(19) 0.0290(19) 0.0000(15) 0.0007(17) 0.0064(17)
C210 0.035(3) 0.019(2) 0.032(2) 0.0020(16) 0.003(2) 0.0017(18)
C211 0.030(2) 0.025(2) 0.031(2) -0.0030(19) -0.0006(19) -0.0012(18)
N212 0.0315(19) 0.0196(17) 0.0318(19) -0.0046(16) 0.0023(18) -0.0011(15)
C213 0.043(3) 0.021(2) 0.034(3) -0.0053(18) 0.003(2) 0.0008(19)
C214 0.037(3) 0.032(3) 0.040(3) -0.008(2) 0.000(2) 0.006(2)
C215 0.040(3) 0.040(3) 0.045(3) -0.014(2) 0.012(3) -0.005(2)
C216 0.038(3) 0.031(3) 0.031(2) -0.0050(19) 0.005(2) -0.009(2)
C217 0.046(3) 0.038(3) 0.028(2) -0.002(2) 0.001(2) -0.013(2)
C218 0.039(3) 0.041(3) 0.029(3) 0.004(2) -0.002(2) -0.011(2)
C219 0.039(3) 0.032(3) 0.034(3) 0.007(2) 0.004(2) -0.002(2)
C220 0.042(3) 0.026(2) 0.035(3) 0.003(2) 0.006(2) -0.004(2)
C221 0.036(3) 0.026(2) 0.036(3) 0.000(2) 0.001(2) -0.005(2)
C222 0.049(3) 0.039(3) 0.042(3) 0.010(3) -0.002(2) 0.011(3)
C223 0.039(3) 0.019(2) 0.034(3) 0.0007(18) 0.002(2) 0.0033(19)
C224 0.047(3) 0.028(3) 0.047(3) 0.003(2) 0.003(3) 0.006(2)
C225 0.077(4) 0.032(3) 0.055(4) 0.010(3) 0.016(3) 0.004(3)
C226 0.090(5) 0.037(3) 0.039(3) 0.011(3) -0.001(3) 0.017(3)
C227 0.081(5) 0.050(4) 0.036(3) 0.001(3) -0.009(3) 0.027(3)
C228 0.048(3) 0.040(3) 0.036(3) -0.007(2) -0.004(2) 0.011(3)
C229 0.048(3) 0.020(2) 0.034(2) -0.002(2) -0.004(2) 0.009(2)
C230 0.057(3) 0.027(3) 0.037(3) 0.005(2) 0.003(2) 0.011(2)
C231 0.082(4) 0.036(3) 0.035(3) 0.005(3) 0.006(3) 0.014(3)
C232 0.088(5) 0.043(3) 0.034(3) 0.004(2) -0.013(3) 0.008(3)
C233 0.075(4) 0.031(3) 0.049(3) -0.001(2) -0.024(3) -0.007(3)
C234 0.048(3) 0.030(3) 0.038(3) 0.003(2) -0.009(2) 0.003(2)
C01 0.067(5) 0.129(8) 0.067(5) 0.001(5) -0.004(4) -0.022(5)
Cl3 0.0709(13) 0.1001(16) 0.127(2) 0.0345(15) 0.0081(13) 0.0149(12)
Cl4 0.1128(18) 0.1086(19) 0.0854(15) 0.0133(13) 0.0145(14) 0.0025(15)

loop_
_atom_type_symbol
_atom_type_description
_atom_type_scat_dispersion_real
_atom_type_scat_dispersion_imag
_atom_type_scat_source
C C 0.0033 0.0016 'International Tables Vol C Tables 4.2.6.8 and 6.1.1.4'
H H 0.0000 0.0000 'International Tables Vol C Tables 4.2.6.8 and 6.1.1.4'
N N 0.0061 0.0033 'International Tables Vol C Tables 4.2.6.8 and 6.1.1.4'
O O 0.0106 0.0060 'International Tables Vol C Tables 4.2.6.8 and 6.1.1.4'
S S 0.1246 0.1234 'International Tables Vol C Tables 4.2.6.8 and 6.1.1.4'
Cl Cl 0.1484 0.1585 'International Tables Vol C Tables 4.2.6.8 and 6.1.1.4'
Ru Ru -1.2594 0.8363 'International Tables Vol C Tables 4.2.6.8 and 6.1.1.4'

loop_
_geom_angle_atom_site_label_1
_geom_angle_atom_site_label_2
_geom_angle_atom_site_label_3
_geom_angle
N109 Ru1 N112 78.69(14)
N109 Ru1 C118 149.12(19)
N112 Ru1 C118 130.47(19)
N109 Ru1 C117 167.53(18)
N112 Ru1 C117 99.97(18)
C118 Ru1 C117 37.2(2)
N109 Ru1 C121 100.59(17)
N112 Ru1 C121 109.70(17)
C118 Ru1 C121 80.4(2)
C117 Ru1 C121 68.00(19)
N109 Ru1 C116 129.65(18)
N112 Ru1 C116 90.52(16)
C118 Ru1 C116 68.0(2)
C117 Ru1 C116 37.91(19)
C121 Ru1 C116 37.69(17)
N109 Ru1 C120 94.48(17)
N112 Ru1 C120 145.84(18)
C118 Ru1 C120 67.1(2)
C117 Ru1 C120 79.63(19)
C121 Ru1 C120 38.11(18)
C116 Ru1 C120 68.05(18)
N109 Ru1 C119 113.27(17)
N112 Ru1 C119 168.01(17)
C118 Ru1 C119 38.1(2)
C117 Ru1 C119 68.2(2)
C121 Ru1 C119 68.33(19)
C116 Ru1 C119 81.07(19)
C120 Ru1 C119 36.84(19)
N109 Ru1 Cl1 87.53(12)
N112 Ru1 Cl1 83.14(10)
C118 Ru1 Cl1 86.65(15)
C117 Ru1 Cl1 104.68(14)
C121 Ru1 Cl1 165.83(13)
C116 Ru1 Cl1 140.29(14)
C120 Ru1 Cl1 130.38(14)
C119 Ru1 Cl1 97.84(15)
C102 C101 H10A 109.5
C102 C101 H10B 109.5
H10A C101 H10B 109.5
C102 C101 H10C 109.5
H10A C101 H10C 109.5
H10B C101 H10C 109.5
C107 C102 C103 118.0(5)
C107 C102 C101 123.3(6)
C103 C102 C101 118.7(5)
C104 C103 C102 120.7(5)
C104 C103 H10D 119.6
C102 C103 H10D 119.6
C103 C104 C105 119.9(6)
C103 C104 H10E 120.1
C105 C104 H10E 120.1
C106 C105 C104 120.0(5)
C106 C105 S108 121.6(4)
C104 C105 S108 118.2(4)
C105 C106 C107 120.2(5)
C105 C106 H10F 119.9
C107 C106 H10F 119.9
C102 C107 C106 121.2(5)
C102 C107 H10G 119.4
C106 C107 H10G 119.4
O18A S108 O18B 116.9(2)
O18A S108 N109 112.5(2)
O18B S108 N109 108.9(2)
O18A S108 C105 106.0(2)
O18B S108 C105 103.3(2)
N109 S108 C105 108.6(2)
C110 N109 S108 113.0(3)
C110 N109 Ru1 112.0(3)
S108 N109 Ru1 120.2(2)
N109 C110 C129 114.9(4)
N109 C110 C111 105.5(3)
C129 C110 C111 110.5(4)
N109 C110 H11A 108.6
C129 C110 H11A 108.6
C111 C110 H11A 108.6
N112 C111 C123 113.2(4)
N112 C111 C110 108.4(4)
C123 C111 C110 112.9(4)
N112 C111 H11B 107.3
C123 C111 H11B 107.3
C110 C111 H11B 107.3
C113 N112 C111 112.1(4)
C113 N112 Ru1 117.8(3)
C111 N112 Ru1 111.2(3)
C113 N112 H112 105(4)
C111 N112 H112 110(4)
Ru1 N112 H112 99(4)
N112 C113 C114 114.3(4)
N112 C113 H11C 108.7
C114 C113 H11C 108.7
N112 C113 H11D 108.7
C114 C113 H11D 108.7
H11C C113 H11D 107.6
C115 C114 C113 113.9(4)
C115 C114 H11E 108.8
C113 C114 H11E 108.8
C115 C114 H11F 108.8
C113 C114 H11F 108.8
H11E C114 H11F 107.7
C114 C115 C116 113.5(4)
C114 C115 H11G 108.9
C116 C115 H11G 108.9
C114 C115 H11H 108.9
C116 C115 H11H 108.9
H11G C115 H11H 107.7
C121 C116 C117 119.2(5)
C121 C116 C115 121.5(5)
C117 C116 C115 119.2(5)
C121 C116 Ru1 71.1(3)
C117 C116 Ru1 70.8(3)
C115 C116 Ru1 127.5(3)
C118 C117 C116 119.9(5)
C118 C117 Ru1 70.1(3)
C116 C117 Ru1 71.3(3)
C118 C117 H11I 120.0
C116 C117 H11I 120.0
Ru1 C117 H11I 131.4
C117 C118 C119 122.7(5)
C117 C118 Ru1 72.6(3)
C119 C118 Ru1 73.6(3)
C117 C118 H11J 118.6
C119 C118 H11J 118.6
Ru1 C118 H11J 127.2
C120 C119 C118 116.6(5)
C120 C119 C122 124.2(5)
C118 C119 C122 119.1(5)
C120 C119 Ru1 70.6(3)
C118 C119 Ru1 68.3(3)
C122 C119 Ru1 130.3(4)
C119 C120 C121 122.3(5)
C119 C120 Ru1 72.5(3)
C121 C120 Ru1 70.6(3)
C119 C120 H12I 118.9
C121 C120 H12I 118.9
Ru1 C120 H12I 130.8
C116 C121 C120 119.1(5)
C116 C121 Ru1 71.2(3)
C120 C121 Ru1 71.2(3)
C116 C121 H12J 120.4
C120 C121 H12J 120.4
Ru1 C121 H12J 129.5
C119 C122 H12A 109.5
C119 C122 H12B 109.5
H12A C122 H12B 109.5
C119 C122 H12C 109.5
H12A C122 H12C 109.5
H12B C122 H12C 109.5
C128 C123 C124 118.8(4)
C128 C123 C111 120.8(4)
C124 C123 C111 120.4(4)
C125 C124 C123 120.3(5)
C125 C124 H12D 119.8
C123 C124 H12D 119.8
C126 C125 C124 119.8(5)
C126 C125 H12E 120.1
C124 C125 H12E 120.1
C125 C126 C127 120.4(5)
C125 C126 H12F 119.8
C127 C126 H12F 119.8
C126 C127 C128 119.3(5)
C126 C127 H12G 120.3
C128 C127 H12G 120.3
C123 C128 C127 121.3(5)
C123 C128 H12H 119.4
C127 C128 H12H 119.4
C134 C129 C130 117.8(4)
C134 C129 C110 121.6(4)
C130 C129 C110 120.5(4)
C129 C130 C131 120.3(5)
C129 C130 H13A 119.9
C131 C130 H13A 119.9
C132 C131 C130 120.8(6)
C132 C131 H13B 119.6
C130 C131 H13B 119.6
C131 C132 C133 119.7(5)
C131 C132 H13C 120.1
C133 C132 H13C 120.1
C134 C133 C132 119.7(6)
C134 C133 H13D 120.2
C132 C133 H13D 120.2
C133 C134 C129 121.7(5)
C133 C134 H13E 119.2
C129 C134 H13E 119.2
N209 Ru2 N212 78.87(14)
N209 Ru2 C218 146.48(18)
N212 Ru2 C218 132.99(17)
N209 Ru2 C220 93.42(17)
N212 Ru2 C220 143.26(17)
C218 Ru2 C220 67.21(19)
N209 Ru2 C217 169.18(18)
N212 Ru2 C217 101.41(18)
C218 Ru2 C217 37.4(2)
C220 Ru2 C217 79.86(19)
N209 Ru2 C221 101.78(17)
N212 Ru2 C221 107.90(16)
C218 Ru2 C221 80.09(19)
C220 Ru2 C221 38.10(18)
C217 Ru2 C221 67.73(18)
N209 Ru2 C216 131.84(17)
N212 Ru2 C216 90.09(17)
C218 Ru2 C216 67.9(2)
C220 Ru2 C216 68.38(18)
C217 Ru2 C216 37.66(18)
C221 Ru2 C216 37.77(17)
N209 Ru2 C219 111.22(17)
N212 Ru2 C219 169.47(17)
C218 Ru2 C219 37.99(19)
C220 Ru2 C219 36.77(18)
C217 Ru2 C219 68.11(19)
C221 Ru2 C219 67.91(18)
C216 Ru2 C219 80.90(19)
N209 Ru2 Cl2 86.23(11)
N212 Ru2 Cl2 82.84(10)
C218 Ru2 Cl2 87.97(14)
C220 Ru2 Cl2 132.91(14)
C217 Ru2 Cl2 104.56(14)
C221 Ru2 Cl2 167.55(13)
C216 Ru2 Cl2 139.14(13)
C219 Ru2 Cl2 100.41(13)
C202 C201 H20A 109.5
C202 C201 H20B 109.5
H20A C201 H20B 109.5
C202 C201 H20C 109.5
H20A C201 H20C 109.5
H20B C201 H20C 109.5
C207 C202 C203 118.9(5)
C207 C202 C201 119.3(6)
C203 C202 C201 121.7(6)
C204 C203 C202 120.7(5)
C204 C203 H20D 119.6
C202 C203 H20D 119.6
C205 C204 C203 119.5(5)
C205 C204 H20E 120.2
C203 C204 H20E 120.2
C206 C205 C204 120.3(5)
C206 C205 S208 120.1(4)
C204 C205 S208 119.6(4)
C205 C206 C207 120.6(5)
C205 C206 H20F 119.7
C207 C206 H20F 119.7
C206 C207 C202 120.0(5)
C206 C207 H20G 120.0
C202 C207 H20G 120.0
O28B S208 O28A 117.1(2)
O28B S208 N209 108.9(2)
O28A S208 N209 112.9(2)
O28B S208 C205 104.5(2)
O28A S208 C205 105.9(2)
N209 S208 C205 106.6(2)
C210 N209 S208 114.0(3)
C210 N209 Ru2 112.1(3)
S208 N209 Ru2 121.8(2)
N209 C210 C229 115.0(4)
N209 C210 C211 105.7(3)
C229 C210 C211 110.6(4)
N209 C210 H21A 108.5
C229 C210 H21A 108.5
C211 C210 H21A 108.5
N212 C211 C223 114.1(4)
N212 C211 C210 108.1(4)
C223 C211 C210 112.8(4)
N212 C211 H21B 107.2
C223 C211 H21B 107.2
C210 C211 H21B 107.2
C211 N212 C213 113.0(4)
C211 N212 Ru2 109.9(3)
C213 N212 Ru2 117.9(3)
C211 N212 H212 110(4)
C213 N212 H212 107(4)
Ru2 N212 H212 97(4)
N212 C213 C214 113.9(4)
N212 C213 H21C 108.8
C214 C213 H21C 108.8
N212 C213 H21D 108.8
C214 C213 H21D 108.8
H21C C213 H21D 107.7
C213 C214 C215 113.7(4)
C213 C214 H21E 108.8
C215 C214 H21E 108.8
C213 C214 H21F 108.8
C215 C214 H21F 108.8
H21E C214 H21F 107.7
C216 C215 C214 114.2(4)
C216 C215 H21G 108.7
C214 C215 H21G 108.7
C216 C215 H21H 108.7
C214 C215 H21H 108.7
H21G C215 H21H 107.6
C217 C216 C221 118.4(5)
C217 C216 C215 120.0(4)
C221 C216 C215 121.6(4)
C217 C216 Ru2 70.6(3)
C221 C216 Ru2 70.6(3)
C215 C216 Ru2 128.2(3)
C218 C217 C216 120.5(5)
C218 C217 Ru2 70.5(3)
C216 C217 Ru2 71.8(3)
C218 C217 H21I 119.8
C216 C217 H21I 119.8
Ru2 C217 H21I 130.7
C217 C218 C219 122.1(5)
C217 C218 Ru2 72.2(3)
C219 C218 Ru2 73.4(3)
C217 C218 H21J 119.0
C219 C218 H21J 119.0
Ru2 C218 H21J 127.7
C220 C219 C218 117.0(5)
C220 C219 C222 123.9(5)
C218 C219 C222 119.1(5)
C220 C219 Ru2 69.8(3)
C218 C219 Ru2 68.7(3)
C222 C219 Ru2 132.0(4)
C219 C220 C221 122.2(5)
C219 C220 Ru2 73.4(3)
C221 C220 Ru2 71.2(3)
C219 C220 H22I 118.9
C221 C220 H22I 118.9
Ru2 C220 H22I 128.9
C216 C221 C220 119.8(5)
C216 C221 Ru2 71.6(3)
C220 C221 Ru2 70.7(3)
C216 C221 H22J 120.1
C220 C221 H22J 120.1
Ru2 C221 H22J 130.1
C219 C222 H22A 109.5
C219 C222 H22B 109.5
H22A C222 H22B 109.5
C219 C222 H22C 109.5
H22A C222 H22C 109.5
H22B C222 H22C 109.5
C228 C223 C224 118.8(5)
C228 C223 C211 120.1(4)
C224 C223 C211 121.0(4)
C223 C224 C225 119.6(5)
C223 C224 H22D 120.2
C225 C224 H22D 120.2
C226 C225 C224 121.0(6)
C226 C225 H22E 119.5
C224 C225 H22E 119.5
C225 C226 C227 119.7(6)
C225 C226 H22F 120.1
C227 C226 H22F 120.1
C226 C227 C228 120.6(6)
C226 C227 H22G 119.7
C228 C227 H22G 119.7
C223 C228 C227 120.1(6)
C223 C228 H22H 119.9
C227 C228 H22H 119.9
C234 C229 C230 118.9(5)
C234 C229 C210 121.1(5)
C230 C229 C210 119.9(5)
C231 C230 C229 120.3(6)
C231 C230 H23A 119.9
C229 C230 H23A 119.9
C232 C231 C230 120.1(6)
C232 C231 H23B 120.0
C230 C231 H23B 120.0
C231 C232 C233 120.4(5)
C231 C232 H23C 119.8
C233 C232 H23C 119.8
C234 C233 C232 119.8(6)
C234 C233 H23D 120.1
C232 C233 H23D 120.1
C233 C234 C229 120.4(6)
C233 C234 H23E 119.8
C229 C234 H23E 119.8
Cl4 C01 Cl3 113.2(5)
Cl4 C01 H01B 108.9
Cl3 C01 H01B 108.9
Cl4 C01 H01A 108.9
Cl3 C01 H01A 108.9
H01B C01 H01A 107.8

loop_
_geom_bond_atom_site_label_1
_geom_bond_atom_site_label_2
_geom_bond_distance
Ru1 N109 2.144(4)
Ru1 N112 2.149(4)
Ru1 C118 2.151(5)
Ru1 C117 2.183(5)
Ru1 C121 2.188(5)
Ru1 C116 2.189(5)
Ru1 C120 2.196(5)
Ru1 C119 2.221(5)
Ru1 Cl1 2.4420(13)
C101 C102 1.515(8)
C101 H10A 0.9800
C101 H10B 0.9800
C101 H10C 0.9800
C102 C107 1.375(7)
C102 C103 1.414(9)
C103 C104 1.378(8)
C103 H10D 0.9500
C104 C105 1.392(7)
C104 H10E 0.9500
C105 C106 1.366(7)
C105 S108 1.795(5)
C106 C107 1.394(7)
C106 H10F 0.9500
C107 H10G 0.9500
S108 O18A 1.442(4)
S108 O18B 1.446(4)
S108 N109 1.613(4)
N109 C110 1.496(5)
C110 C129 1.516(6)
C110 C111 1.530(6)
C110 H11A 1.0000
C111 N112 1.485(6)
C111 C123 1.524(6)
C111 H11B 1.0000
N112 C113 1.470(6)
N112 H112 0.844(19)
C113 C114 1.526(7)
C113 H11C 0.9900
C113 H11D 0.9900
C114 C115 1.509(7)
C114 H11E 0.9900
C114 H11F 0.9900
C115 C116 1.528(7)
C115 H11G 0.9900
C115 H11H 0.9900
C116 C121 1.414(7)
C116 C117 1.420(7)
C117 C118 1.384(8)
C117 H11I 0.9500
C118 C119 1.428(8)
C118 H11J 0.9500
C119 C120 1.396(7)
C119 C122 1.506(8)
C120 C121 1.431(7)
C120 H12I 0.9500
C121 H12J 0.9500
C122 H12A 0.9800
C122 H12B 0.9800
C122 H12C 0.9800
C123 C128 1.366(7)
C123 C124 1.399(7)
C124 C125 1.398(7)
C124 H12D 0.9500
C125 C126 1.363(8)
C125 H12E 0.9500
C126 C127 1.390(9)
C126 H12F 0.9500
C127 C128 1.392(7)
C127 H12G 0.9500
C128 H12H 0.9500
C129 C134 1.384(7)
C129 C130 1.389(7)
C130 C131 1.405(7)
C130 H13A 0.9500
C131 C132 1.345(9)
C131 H13B 0.9500
C132 C133 1.393(9)
C132 H13C 0.9500
C133 C134 1.378(7)
C133 H13D 0.9500
C134 H13E 0.9500
Ru2 N209 2.142(4)
Ru2 N212 2.152(4)
Ru2 C218 2.171(5)
Ru2 C220 2.187(5)
Ru2 C217 2.192(5)
Ru2 C221 2.194(5)
Ru2 C216 2.208(5)
Ru2 C219 2.233(5)
Ru2 Cl2 2.4424(12)
C201 C202 1.487(8)
C201 H20A 0.9800
C201 H20B 0.9800
C201 H20C 0.9800
C202 C207 1.394(8)
C202 C203 1.402(9)
C203 C204 1.391(8)
C203 H20D 0.9500
C204 C205 1.389(7)
C204 H20E 0.9500
C205 C206 1.378(7)
C205 S208 1.789(5)
C206 C207 1.394(7)
C206 H20F 0.9500
C207 H20G 0.9500
S208 O28B 1.438(4)
S208 O28A 1.446(4)
S208 N209 1.607(4)
N209 C210 1.489(5)
C210 C229 1.522(6)
C210 C211 1.529(6)
C210 H21A 1.0000
C211 N212 1.479(6)
C211 C223 1.516(6)
C211 H21B 1.0000
N212 C213 1.505(6)
N212 H212 0.830(19)
C213 C214 1.520(7)
C213 H21C 0.9900
C213 H21D 0.9900
C214 C215 1.525(7)
C214 H21E 0.9900
C214 H21F 0.9900
C215 C216 1.500(7)
C215 H21G 0.9900
C215 H21H 0.9900
C216 C217 1.420(7)
C216 C221 1.425(6)
C217 C218 1.398(8)
C217 H21I 0.9500
C218 C219 1.434(7)
C218 H21J 0.9500
C219 C220 1.395(7)
C219 C222 1.511(7)
C220 C221 1.430(7)
C220 H22I 0.9500
C221 H22J 0.9500
C222 H22A 0.9800
C222 H22B 0.9800
C222 H22C 0.9800
C223 C228 1.380(7)
C223 C224 1.387(7)
C224 C225 1.390(7)
C224 H22D 0.9500
C225 C226 1.356(9)
C225 H22E 0.9500
C226 C227 1.359(10)
C226 H22F 0.9500
C227 C228 1.390(8)
C227 H22G 0.9500
C228 H22H 0.9500
C229 C234 1.387(7)
C229 C230 1.393(7)
C230 C231 1.382(8)
C230 H23A 0.9500
C231 C232 1.354(9)
C231 H23B 0.9500
C232 C233 1.394(9)
C232 H23C 0.9500
C233 C234 1.369(7)
C233 H23D 0.9500
C234 H23E 0.9500
C01 Cl4 1.724(7)
C01 Cl3 1.769(6)
C01 H01B 0.9900
C01 H01A 0.9900

loop_
_geom_hbond_atom_site_label_D
_geom_hbond_atom_site_label_H
_geom_hbond_atom_site_label_A
_geom_hbond_distance_DH
_geom_hbond_distance_HA
_geom_hbond_distance_DA
_geom_hbond_angle_DHA
N112 H112 Cl2 0.844(19) 3.24(4) 3.939(4) 142(5)
N112 H112 Cl1 0.844(19) 2.58(5) 3.054(4) 117(4)
N212 H212 Cl1 0.830(19) 3.27(4) 3.932(4) 138(5)
N212 H212 Cl2 0.830(19) 2.54(5) 3.047(4) 121(5)
